data_4516247
loop_
_publ_author_name
'Laffoon, Summer D.'
'Chan, Vincent S.'
'Fickes, Michael G.'
'Kotecki, Brian'
'Ickes, Andrew R.'
'Henle, Jeremy'
'Napolitano, Jos\'e G.'
'Franczyk, Thaddeus S.'
'Dunn, Travis B.'
'Barnes, David M.'
'Haight, Anthony R.'
'Henry, Rodger F.'
'Shekhar, Shashank'

_publ_section_title
;
 Pd-Catalyzed Cross-Coupling Reactions Promoted by Biaryl Phosphorinane
 Ligands
;
_journal_name_full 'ACS Catalysis'
_journal_page_first 11691
_journal_paper_doi 10.1021/acscatal.9b03012
_journal_year 2019
_chemical_formula_sum 'C39 H57 O3 P'
_chemical_formula_weight 604.81
_space_group_crystal_system orthorhombic
_space_group_IT_number 33
_space_group_name_Hall 'P 2c -2n'
_space_group_name_H-M_alt 'P n a 21'
_atom_sites_solution_hydrogens geom
_audit_creation_method SHELXL-2014/7
_cell_angle_alpha 90
_cell_angle_beta 90
_cell_angle_gamma 90
_cell_formula_units_Z 4
_cell_length_a 28.119(7)
_cell_length_b 13.086(3)
_cell_length_c 9.328(2)
_cell_measurement_reflns_used 9908
_cell_measurement_temperature 100(2)
_cell_measurement_theta_max 27.5985
_cell_measurement_theta_min 2.6205
_cell_volume 3432.4(14)
_computing_structure_refinement 'SHELXL-2014/7 (Sheldrick, 2014)'
_diffrn_ambient_temperature 100(2)
_diffrn_measured_fraction_theta_full 1.000
_diffrn_measured_fraction_theta_max 0.997
_diffrn_measurement_device_type CCD
_diffrn_measurement_method 'omega scan'
_diffrn_radiation_source 'fine-focus sealed tube'
_diffrn_radiation_type MoK\a
_diffrn_radiation_wavelength 0.71073
_diffrn_reflns_av_R_equivalents 0.0256
_diffrn_reflns_av_unetI/netI 0.0208
_diffrn_reflns_Laue_measured_fraction_full 1.000
_diffrn_reflns_Laue_measured_fraction_max 0.997
_diffrn_reflns_limit_h_max 36
_diffrn_reflns_limit_h_min -36
_diffrn_reflns_limit_k_max 17
_diffrn_reflns_limit_k_min -17
_diffrn_reflns_limit_l_max 12
_diffrn_reflns_limit_l_min -12
_diffrn_reflns_number 39958
_diffrn_reflns_point_group_measured_fraction_full 1.000
_diffrn_reflns_point_group_measured_fraction_max 0.995
_diffrn_reflns_theta_full 25.242
_diffrn_reflns_theta_max 27.648
_diffrn_reflns_theta_min 1.448
_exptl_absorpt_coefficient_mu 0.116
_exptl_absorpt_correction_T_max 1.0
_exptl_absorpt_correction_T_min 0.96
_exptl_absorpt_correction_type multi-scan
_exptl_crystal_colour colourless
_exptl_crystal_density_diffrn 1.170
_exptl_crystal_description parallelapiped
_exptl_crystal_F_000 1320
_exptl_crystal_size_max 0.400
_exptl_crystal_size_mid 0.400
_exptl_crystal_size_min 0.400
_refine_diff_density_max 0.369
_refine_diff_density_min -0.194
_refine_diff_density_rms 0.037
_refine_ls_abs_structure_details
;
 Flack x determined using 3441 quotients [(I+)-(I-)]/[(I+)+(I-)]
 (Parsons, Flack and Wagner, Acta Cryst. B69 (2013) 249-259).
;
_refine_ls_abs_structure_Flack 0.018(17)
_refine_ls_extinction_method none
_refine_ls_goodness_of_fit_ref 1.037
_refine_ls_hydrogen_treatment constr
_refine_ls_matrix_type full
_refine_ls_number_parameters 395
_refine_ls_number_reflns 7957
_refine_ls_number_restraints 1
_refine_ls_restrained_S_all 1.037
_refine_ls_R_factor_all 0.0317
_refine_ls_R_factor_gt 0.0295
_refine_ls_shift/su_max 0.000
_refine_ls_shift/su_mean 0.000
_refine_ls_structure_factor_coef Fsqd
_refine_ls_weighting_details 'w=1/[\s^2^(Fo^2^)+(0.0505P)^2^+0.4244P] where P=(Fo^2^+2Fc^2^)/3'
_refine_ls_weighting_scheme calc
_refine_ls_wR_factor_gt 0.0771
_refine_ls_wR_factor_ref 0.0783
_reflns_Friedel_coverage 0.880
_reflns_Friedel_fraction_full 1.000
_reflns_Friedel_fraction_max 0.992
_reflns_number_gt 7561
_reflns_number_total 7957
_reflns_threshold_expression 'I > 2\s(I)'
_cod_data_source_file cs9b03012_si_001.cif
_cod_data_source_block L_5j
_cod_database_code 4516247
_shelx_shelxl_version_number 2014/7
_shelx_space_group_comment
;
The symmetry employed for this shelxl refinement is uniquely defined
by the following loop, which should always be used as a source of
symmetry information in preference to the above space-group names.
They are only intended as comments.
;
_shelx_estimated_absorpt_t_min 0.955
_shelx_estimated_absorpt_t_max 0.955

loop_
_space_group_symop_operation_xyz
'x, y, z'
'-x, -y, z+1/2'
'x+1/2, -y+1/2, z'
'-x+1/2, y+1/2, z+1/2'

loop_
_atom_site_label
_atom_site_type_symbol
_atom_site_fract_x
_atom_site_fract_y
_atom_site_fract_z
_atom_site_U_iso_or_equiv
_atom_site_adp_type
_atom_site_occupancy
_atom_site_site_symmetry_order
_atom_site_calc_flag
_atom_site_refinement_flags_posn
_atom_site_refinement_flags_adp
P1 P 0.65270(2) 0.43681(3) 0.47078(5) 0.01143(9) Uani 1 1 d . .
O1 O 0.66018(5) 0.48284(10) 0.80101(14) 0.0191(3) Uani 1 1 d . .
O2 O 0.76125(5) 0.67593(11) 0.63934(15) 0.0225(3) Uani 1 1 d . .
O3 O 0.75031(5) 0.63920(11) 0.40241(15) 0.0202(3) Uani 1 1 d . .
C1 C 0.62211(6) 0.37943(13) 0.62901(18) 0.0128(3) Uani 1 1 d . .
C2 C 0.62526(6) 0.41272(13) 0.77277(19) 0.0141(3) Uani 1 1 d . .
C3 C 0.66692(8) 0.51381(15) 0.9469(2) 0.0228(4) Uani 1 1 d . .
H3A H 0.6393 0.5535 0.9787 0.034 Uiso 1 1 calc R U
H3B H 0.6956 0.5559 0.9541 0.034 Uiso 1 1 calc R U
H3C H 0.6704 0.4532 1.0076 0.034 Uiso 1 1 calc R U
C4 C 0.59501(7) 0.37649(14) 0.8794(2) 0.0175(4) Uani 1 1 d . .
H4 H 0.5975 0.4013 0.9748 0.021 Uiso 1 1 calc R U
C5 C 0.56109(7) 0.30346(15) 0.8442(2) 0.0189(4) Uani 1 1 d . .
H5 H 0.5392 0.2807 0.9148 0.023 Uiso 1 1 calc R U
C6 C 0.55902(6) 0.26390(14) 0.7075(2) 0.0174(4) Uani 1 1 d . .
H6 H 0.5365 0.2120 0.6859 0.021 Uiso 1 1 calc R U
C7 C 0.58971(6) 0.29917(13) 0.59940(19) 0.0134(3) Uani 1 1 d . .
C8 C 0.58578(6) 0.24309(13) 0.4580(2) 0.0136(3) Uani 1 1 d . .
C9 C 0.61024(6) 0.14996(13) 0.43975(19) 0.0146(3) Uani 1 1 d . .
C10 C 0.64201(7) 0.10492(14) 0.5556(2) 0.0177(4) Uani 1 1 d . .
H10 H 0.6514 0.1614 0.6220 0.021 Uiso 1 1 calc R U
C11 C 0.68774(7) 0.05624(16) 0.4966(2) 0.0236(4) Uani 1 1 d . .
H11A H 0.6800 -0.0086 0.4495 0.035 Uiso 1 1 calc R U
H11B H 0.7099 0.0436 0.5757 0.035 Uiso 1 1 calc R U
H11C H 0.7025 0.1026 0.4271 0.035 Uiso 1 1 calc R U
C12 C 0.61417(8) 0.02515(17) 0.6428(2) 0.0258(4) Uani 1 1 d . .
H12A H 0.5863 0.0575 0.6864 0.039 Uiso 1 1 calc R U
H12B H 0.6347 -0.0027 0.7183 0.039 Uiso 1 1 calc R U
H12C H 0.6038 -0.0302 0.5793 0.039 Uiso 1 1 calc R U
C13 C 0.60272(6) 0.09305(14) 0.3150(2) 0.0163(3) Uani 1 1 d . .
H13 H 0.6197 0.0309 0.3027 0.020 Uiso 1 1 calc R U
C14 C 0.57145(6) 0.12380(14) 0.2082(2) 0.0163(3) Uani 1 1 d . .
C15 C 0.56224(8) 0.06075(15) 0.0728(2) 0.0236(4) Uani 1 1 d . .
H15 H 0.5679 0.1063 -0.0115 0.028 Uiso 1 1 calc R U
C16 C 0.51032(9) 0.0272(2) 0.0677(4) 0.0566(9) Uani 1 1 d . .
H16A H 0.5036 -0.0176 0.1495 0.085 Uiso 1 1 calc R U
H16B H 0.5044 -0.0100 -0.0218 0.085 Uiso 1 1 calc R U
H16C H 0.4897 0.0874 0.0721 0.085 Uiso 1 1 calc R U
C17 C 0.59431(8) -0.03168(15) 0.0563(2) 0.0249(4) Uani 1 1 d . .
H17A H 0.6276 -0.0103 0.0632 0.037 Uiso 1 1 calc R U
H17B H 0.5887 -0.0634 -0.0374 0.037 Uiso 1 1 calc R U
H17C H 0.5873 -0.0811 0.1323 0.037 Uiso 1 1 calc R U
C18 C 0.54701(6) 0.21562(14) 0.2306(2) 0.0172(4) Uani 1 1 d . .
H18 H 0.5252 0.2382 0.1594 0.021 Uiso 1 1 calc R U
C19 C 0.55326(6) 0.27516(14) 0.3527(2) 0.0151(3) Uani 1 1 d . .
C20 C 0.52270(7) 0.37001(15) 0.3745(2) 0.0198(4) Uani 1 1 d . .
H20 H 0.5369 0.4096 0.4557 0.024 Uiso 1 1 calc R U
C21 C 0.52215(8) 0.44046(15) 0.2432(2) 0.0242(4) Uani 1 1 d . .
H21A H 0.5059 0.4061 0.1637 0.036 Uiso 1 1 calc R U
H21B H 0.5549 0.4565 0.2150 0.036 Uiso 1 1 calc R U
H21C H 0.5053 0.5038 0.2669 0.036 Uiso 1 1 calc R U
C22 C 0.47206(7) 0.34011(18) 0.4187(3) 0.0282(5) Uani 1 1 d . .
H22A H 0.4532 0.4020 0.4352 0.042 Uiso 1 1 calc R U
H22B H 0.4732 0.2996 0.5069 0.042 Uiso 1 1 calc R U
H22C H 0.4574 0.2997 0.3421 0.042 Uiso 1 1 calc R U
C23 C 0.71876(6) 0.41877(13) 0.49584(18) 0.0123(3) Uani 1 1 d . .
C24 C 0.72608(6) 0.31584(14) 0.5726(2) 0.0183(4) Uani 1 1 d . .
H24A H 0.7149 0.3220 0.6728 0.022 Uiso 1 1 calc R U
H24B H 0.7065 0.2631 0.5247 0.022 Uiso 1 1 calc R U
C25 C 0.77817(7) 0.28072(15) 0.5732(2) 0.0213(4) Uani 1 1 d . .
H25A H 0.7975 0.3297 0.6292 0.026 Uiso 1 1 calc R U
H25B H 0.7805 0.2131 0.6202 0.026 Uiso 1 1 calc R U
C26 C 0.79774(7) 0.27346(15) 0.4209(2) 0.0223(4) Uani 1 1 d . .
H26A H 0.8321 0.2570 0.4250 0.027 Uiso 1 1 calc R U
H26B H 0.7815 0.2172 0.3697 0.027 Uiso 1 1 calc R U
C27 C 0.79081(6) 0.37264(14) 0.3378(2) 0.0186(4) Uani 1 1 d . .
H27A H 0.8009 0.3625 0.2371 0.022 Uiso 1 1 calc R U
H27B H 0.8110 0.4267 0.3801 0.022 Uiso 1 1 calc R U
C28 C 0.73864(6) 0.40701(14) 0.34096(19) 0.0155(3) Uani 1 1 d . .
H28A H 0.7191 0.3564 0.2885 0.019 Uiso 1 1 calc R U
H28B H 0.7358 0.4733 0.2905 0.019 Uiso 1 1 calc R U
C29 C 0.74440(6) 0.50288(14) 0.5816(2) 0.0159(3) Uani 1 1 d . .
H29A H 0.7364 0.4934 0.6842 0.019 Uiso 1 1 calc R U
H29B H 0.7791 0.4918 0.5716 0.019 Uiso 1 1 calc R U
C30 C 0.73395(7) 0.61317(14) 0.5425(2) 0.0168(4) Uani 1 1 d . .
C31 C 0.79929(9) 0.7197(2) 0.5620(3) 0.0397(6) Uani 1 1 d . .
H31A H 0.8299 0.7061 0.6109 0.048 Uiso 1 1 calc R U
H31B H 0.7950 0.7945 0.5533 0.048 Uiso 1 1 calc R U
C32 C 0.79860(7) 0.67050(18) 0.4175(3) 0.0290(5) Uani 1 1 d . .
H32A H 0.8076 0.7198 0.3416 0.035 Uiso 1 1 calc R U
H32B H 0.8204 0.6112 0.4138 0.035 Uiso 1 1 calc R U
C33 C 0.68217(6) 0.64238(13) 0.5614(2) 0.0165(4) Uani 1 1 d . .
H33A H 0.6788 0.7151 0.5339 0.020 Uiso 1 1 calc R U
H33B H 0.6746 0.6375 0.6648 0.020 Uiso 1 1 calc R U
C34 C 0.64398(6) 0.58101(12) 0.4785(2) 0.0141(3) Uani 1 1 d . .
C35 C 0.59457(7) 0.60393(14) 0.5445(2) 0.0186(4) Uani 1 1 d . .
H35A H 0.5706 0.5583 0.5003 0.022 Uiso 1 1 calc R U
H35B H 0.5955 0.5889 0.6485 0.022 Uiso 1 1 calc R U
C36 C 0.57925(7) 0.71545(16) 0.5225(2) 0.0259(5) Uani 1 1 d . .
H36A H 0.5475 0.7260 0.5657 0.031 Uiso 1 1 calc R U
H36B H 0.6020 0.7613 0.5719 0.031 Uiso 1 1 calc R U
C37 C 0.57741(7) 0.74272(18) 0.3635(3) 0.0296(5) Uani 1 1 d . .
H37A H 0.5685 0.8155 0.3523 0.035 Uiso 1 1 calc R U
H37B H 0.5529 0.7006 0.3152 0.035 Uiso 1 1 calc R U
C38 C 0.62587(7) 0.72386(15) 0.2938(2) 0.0236(4) Uani 1 1 d . .
H38A H 0.6495 0.7716 0.3350 0.028 Uiso 1 1 calc R U
H38B H 0.6237 0.7375 0.1896 0.028 Uiso 1 1 calc R U
C39 C 0.64253(6) 0.61353(14) 0.3179(2) 0.0171(4) Uani 1 1 d . .
H39A H 0.6747 0.6055 0.2766 0.021 Uiso 1 1 calc R U
H39B H 0.6210 0.5668 0.2656 0.021 Uiso 1 1 calc R U

loop_
_atom_site_aniso_label
_atom_site_aniso_U_11
_atom_site_aniso_U_22
_atom_site_aniso_U_33
_atom_site_aniso_U_23
_atom_site_aniso_U_13
_atom_site_aniso_U_12
P1 0.01099(18) 0.01264(19) 0.01065(18) 0.00139(17) 0.00032(17) -0.00049(15)
O1 0.0240(7) 0.0203(7) 0.0131(6) -0.0016(5) -0.0001(5) -0.0084(5)
O2 0.0221(6) 0.0256(7) 0.0199(7) -0.0049(6) 0.0019(6) -0.0102(6)
O3 0.0201(7) 0.0227(7) 0.0177(7) 0.0022(5) 0.0016(5) -0.0039(5)
C1 0.0125(7) 0.0116(8) 0.0142(8) 0.0028(6) 0.0018(6) 0.0010(6)
C2 0.0144(8) 0.0112(8) 0.0167(8) 0.0022(7) 0.0002(7) 0.0009(6)
C3 0.0332(10) 0.0196(9) 0.0156(10) -0.0011(7) -0.0039(8) -0.0056(8)
C4 0.0216(9) 0.0181(8) 0.0129(8) 0.0013(7) 0.0029(7) 0.0023(7)
C5 0.0185(8) 0.0196(9) 0.0187(9) 0.0062(7) 0.0055(7) -0.0012(7)
C6 0.0152(8) 0.0163(9) 0.0206(9) 0.0027(7) 0.0012(7) -0.0036(7)
C7 0.0129(7) 0.0130(8) 0.0143(8) 0.0012(7) -0.0007(6) 0.0019(6)
C8 0.0123(7) 0.0137(7) 0.0149(8) 0.0020(7) 0.0010(7) -0.0027(6)
C9 0.0117(7) 0.0152(8) 0.0169(9) 0.0027(7) -0.0020(6) -0.0016(6)
C10 0.0177(8) 0.0163(8) 0.0192(9) 0.0022(7) -0.0049(7) 0.0011(7)
C11 0.0196(9) 0.0229(9) 0.0283(12) 0.0004(8) -0.0073(8) 0.0040(7)
C12 0.0261(10) 0.0246(11) 0.0267(10) 0.0112(9) -0.0043(9) 0.0004(8)
C13 0.0159(8) 0.0136(8) 0.0195(9) 0.0012(7) -0.0001(7) 0.0016(7)
C14 0.0177(8) 0.0156(8) 0.0156(8) -0.0008(7) -0.0006(7) -0.0023(7)
C15 0.0330(11) 0.0184(9) 0.0194(9) -0.0023(8) -0.0082(9) 0.0046(8)
C16 0.0281(13) 0.0572(17) 0.084(2) -0.0472(18) -0.0211(14) 0.0096(12)
C17 0.0295(10) 0.0224(9) 0.0228(10) -0.0050(8) 0.0018(8) 0.0011(8)
C18 0.0156(8) 0.0185(9) 0.0176(9) 0.0025(7) -0.0038(7) 0.0016(7)
C19 0.0134(8) 0.0153(8) 0.0166(9) 0.0015(7) 0.0007(7) 0.0008(6)
C20 0.0202(9) 0.0184(9) 0.0209(9) -0.0032(7) -0.0043(7) 0.0057(7)
C21 0.0259(10) 0.0181(9) 0.0286(11) 0.0007(8) -0.0058(8) 0.0043(8)
C22 0.0223(10) 0.0328(11) 0.0294(11) 0.0010(9) 0.0033(8) 0.0106(8)
C23 0.0111(7) 0.0137(8) 0.0122(9) 0.0004(6) 0.0004(6) 0.0004(6)
C24 0.0163(8) 0.0177(8) 0.0207(9) 0.0057(7) 0.0005(7) 0.0003(7)
C25 0.0193(9) 0.0198(9) 0.0249(10) 0.0061(8) -0.0022(8) 0.0037(7)
C26 0.0185(9) 0.0198(9) 0.0284(10) -0.0003(8) 0.0013(8) 0.0038(7)
C27 0.0166(8) 0.0191(9) 0.0200(9) -0.0023(7) 0.0041(7) -0.0002(7)
C28 0.0158(8) 0.0160(8) 0.0147(8) -0.0010(7) 0.0020(7) -0.0001(7)
C29 0.0141(8) 0.0192(8) 0.0143(8) -0.0001(7) -0.0004(7) -0.0010(6)
C30 0.0176(8) 0.0160(8) 0.0167(9) -0.0024(7) 0.0009(7) -0.0030(7)
C31 0.0334(12) 0.0505(15) 0.0353(13) -0.0184(12) 0.0142(10) -0.0271(11)
C32 0.0225(10) 0.0387(13) 0.0259(10) 0.0059(9) 0.0028(8) -0.0068(9)
C33 0.0178(8) 0.0141(8) 0.0176(9) 0.0001(7) 0.0033(7) -0.0006(6)
C34 0.0134(7) 0.0117(7) 0.0171(8) 0.0031(8) 0.0026(8) 0.0014(6)
C35 0.0164(8) 0.0182(9) 0.0212(10) 0.0050(7) 0.0048(7) 0.0032(7)
C36 0.0212(10) 0.0212(10) 0.0352(11) 0.0071(8) 0.0126(8) 0.0080(8)
C37 0.0226(10) 0.0277(11) 0.0384(12) 0.0169(10) 0.0077(9) 0.0103(8)
C38 0.0213(9) 0.0230(10) 0.0267(10) 0.0118(8) 0.0056(8) 0.0037(8)
C39 0.0152(8) 0.0185(9) 0.0178(9) 0.0044(7) 0.0017(7) 0.0003(7)

loop_
_atom_type_symbol
_atom_type_description
_atom_type_scat_dispersion_real
_atom_type_scat_dispersion_imag
_atom_type_scat_source
C C 0.0033 0.0016 'International Tables Vol C Tables 4.2.6.8 and 6.1.1.4'
H H 0.0000 0.0000 'International Tables Vol C Tables 4.2.6.8 and 6.1.1.4'
O O 0.0106 0.0060 'International Tables Vol C Tables 4.2.6.8 and 6.1.1.4'
P P 0.1023 0.0942 'International Tables Vol C Tables 4.2.6.8 and 6.1.1.4'

loop_
_geom_angle_atom_site_label_1
_geom_angle_atom_site_label_2
_geom_angle_atom_site_label_3
_geom_angle
C1 P1 C23 107.78(8)
C1 P1 C34 108.03(8)
C23 P1 C34 104.24(7)
C2 O1 C3 117.85(14)
C31 O2 C30 108.32(15)
C32 O3 C30 106.60(15)
C2 C1 C7 116.98(15)
C2 C1 P1 126.71(13)
C7 C1 P1 116.12(13)
O1 C2 C4 121.94(16)
O1 C2 C1 115.73(15)
C4 C2 C1 122.33(16)
O1 C3 H3A 109.5
O1 C3 H3B 109.5
H3A C3 H3B 109.5
O1 C3 H3C 109.5
H3A C3 H3C 109.5
H3B C3 H3C 109.5
C5 C4 C2 119.02(17)
C5 C4 H4 120.5
C2 C4 H4 120.5
C6 C5 C4 120.40(17)
C6 C5 H5 119.8
C4 C5 H5 119.8
C5 C6 C7 120.98(17)
C5 C6 H6 119.5
C7 C6 H6 119.5
C6 C7 C1 119.89(16)
C6 C7 C8 114.90(15)
C1 C7 C8 125.17(15)
C19 C8 C9 119.39(16)
C19 C8 C7 120.76(15)
C9 C8 C7 119.28(15)
C13 C9 C8 119.18(16)
C13 C9 C10 118.29(16)
C8 C9 C10 122.39(16)
C9 C10 C11 113.44(16)
C9 C10 C12 109.87(15)
C11 C10 C12 109.51(16)
C9 C10 H10 107.9
C11 C10 H10 107.9
C12 C10 H10 107.9
C10 C11 H11A 109.5
C10 C11 H11B 109.5
H11A C11 H11B 109.5
C10 C11 H11C 109.5
H11A C11 H11C 109.5
H11B C11 H11C 109.5
C10 C12 H12A 109.5
C10 C12 H12B 109.5
H12A C12 H12B 109.5
C10 C12 H12C 109.5
H12A C12 H12C 109.5
H12B C12 H12C 109.5
C14 C13 C9 122.60(17)
C14 C13 H13 118.7
C9 C13 H13 118.7
C13 C14 C18 116.93(17)
C13 C14 C15 122.88(17)
C18 C14 C15 120.18(16)
C17 C15 C16 109.63(18)
C17 C15 C14 114.43(17)
C16 C15 C14 110.07(19)
C17 C15 H15 107.5
C16 C15 H15 107.5
C14 C15 H15 107.5
C15 C16 H16A 109.5
C15 C16 H16B 109.5
H16A C16 H16B 109.5
C15 C16 H16C 109.5
H16A C16 H16C 109.5
H16B C16 H16C 109.5
C15 C17 H17A 109.5
C15 C17 H17B 109.5
H17A C17 H17B 109.5
C15 C17 H17C 109.5
H17A C17 H17C 109.5
H17B C17 H17C 109.5
C19 C18 C14 122.72(17)
C19 C18 H18 118.6
C14 C18 H18 118.6
C18 C19 C8 119.15(16)
C18 C19 C20 119.59(16)
C8 C19 C20 121.15(16)
C19 C20 C21 112.92(16)
C19 C20 C22 110.60(16)
C21 C20 C22 111.04(16)
C19 C20 H20 107.3
C21 C20 H20 107.3
C22 C20 H20 107.3
C20 C21 H21A 109.5
C20 C21 H21B 109.5
H21A C21 H21B 109.5
C20 C21 H21C 109.5
H21A C21 H21C 109.5
H21B C21 H21C 109.5
C20 C22 H22A 109.5
C20 C22 H22B 109.5
H22A C22 H22B 109.5
C20 C22 H22C 109.5
H22A C22 H22C 109.5
H22B C22 H22C 109.5
C24 C23 C29 108.72(14)
C24 C23 C28 107.29(14)
C29 C23 C28 112.64(14)
C24 C23 P1 107.39(11)
C29 C23 P1 115.84(12)
C28 C23 P1 104.53(11)
C25 C24 C23 113.04(15)
C25 C24 H24A 109.0
C23 C24 H24A 109.0
C25 C24 H24B 109.0
C23 C24 H24B 109.0
H24A C24 H24B 107.8
C26 C25 C24 111.04(15)
C26 C25 H25A 109.4
C24 C25 H25A 109.4
C26 C25 H25B 109.4
C24 C25 H25B 109.4
H25A C25 H25B 108.0
C27 C26 C25 111.99(16)
C27 C26 H26A 109.2
C25 C26 H26A 109.2
C27 C26 H26B 109.2
C25 C26 H26B 109.2
H26A C26 H26B 107.9
C26 C27 C28 111.21(15)
C26 C27 H27A 109.4
C28 C27 H27A 109.4
C26 C27 H27B 109.4
C28 C27 H27B 109.4
H27A C27 H27B 108.0
C27 C28 C23 112.96(15)
C27 C28 H28A 109.0
C23 C28 H28A 109.0
C27 C28 H28B 109.0
C23 C28 H28B 109.0
H28A C28 H28B 107.8
C30 C29 C23 117.64(15)
C30 C29 H29A 107.9
C23 C29 H29A 107.9
C30 C29 H29B 107.9
C23 C29 H29B 107.9
H29A C29 H29B 107.2
O3 C30 O2 105.42(13)
O3 C30 C33 110.86(15)
O2 C30 C33 107.16(14)
O3 C30 C29 112.64(15)
O2 C30 C29 106.73(15)
C33 C30 C29 113.45(15)
O2 C31 C32 106.07(16)
O2 C31 H31A 110.5
C32 C31 H31A 110.5
O2 C31 H31B 110.5
C32 C31 H31B 110.5
H31A C31 H31B 108.7
O3 C32 C31 103.01(17)
O3 C32 H32A 111.2
C31 C32 H32A 111.2
O3 C32 H32B 111.2
C31 C32 H32B 111.2
H32A C32 H32B 109.1
C30 C33 C34 118.53(14)
C30 C33 H33A 107.7
C34 C33 H33A 107.7
C30 C33 H33B 107.7
C34 C33 H33B 107.7
H33A C33 H33B 107.1
C33 C34 C35 108.86(15)
C33 C34 C39 110.90(14)
C35 C34 C39 107.81(14)
C33 C34 P1 116.34(12)
C35 C34 P1 108.81(11)
C39 C34 P1 103.75(12)
C36 C35 C34 112.49(15)
C36 C35 H35A 109.1
C34 C35 H35A 109.1
C36 C35 H35B 109.1
C34 C35 H35B 109.1
H35A C35 H35B 107.8
C37 C36 C35 111.20(18)
C37 C36 H36A 109.4
C35 C36 H36A 109.4
C37 C36 H36B 109.4
C35 C36 H36B 109.4
H36A C36 H36B 108.0
C36 C37 C38 110.18(17)
C36 C37 H37A 109.6
C38 C37 H37A 109.6
C36 C37 H37B 109.6
C38 C37 H37B 109.6
H37A C37 H37B 108.1
C37 C38 C39 111.19(16)
C37 C38 H38A 109.4
C39 C38 H38A 109.4
C37 C38 H38B 109.4
C39 C38 H38B 109.4
H38A C38 H38B 108.0
C38 C39 C34 113.95(16)
C38 C39 H39A 108.8
C34 C39 H39A 108.8
C38 C39 H39B 108.8
C34 C39 H39B 108.8
H39A C39 H39B 107.7

loop_
_geom_bond_atom_site_label_1
_geom_bond_atom_site_label_2
_geom_bond_distance
P1 C1 1.8660(18)
P1 C23 1.8870(17)
P1 C34 1.9042(17)
O1 C2 1.370(2)
O1 C3 1.432(2)
O2 C31 1.411(3)
O2 C30 1.442(2)
O3 C32 1.425(2)
O3 C30 1.427(2)
C1 C2 1.413(2)
C1 C7 1.418(2)
C2 C4 1.392(2)
C3 H3A 0.9800
C3 H3B 0.9800
C3 H3C 0.9800
C4 C5 1.390(3)
C4 H4 0.9500
C5 C6 1.377(3)
C5 H5 0.9500
C6 C7 1.405(3)
C6 H6 0.9500
C7 C8 1.513(2)
C8 C19 1.406(2)
C8 C9 1.410(2)
C9 C13 1.398(3)
C9 C10 1.521(2)
C10 C11 1.537(3)
C10 C12 1.538(3)
C10 H10 1.0000
C11 H11A 0.9800
C11 H11B 0.9800
C11 H11C 0.9800
C12 H12A 0.9800
C12 H12B 0.9800
C12 H12C 0.9800
C13 C14 1.388(3)
C13 H13 0.9500
C14 C18 1.400(3)
C14 C15 1.530(3)
C15 C17 1.517(3)
C15 C16 1.526(3)
C15 H15 1.0000
C16 H16A 0.9800
C16 H16B 0.9800
C16 H16C 0.9800
C17 H17A 0.9800
C17 H17B 0.9800
C17 H17C 0.9800
C18 C19 1.392(3)
C18 H18 0.9500
C19 C20 1.523(2)
C20 C21 1.533(3)
C20 C22 1.533(3)
C20 H20 1.0000
C21 H21A 0.9800
C21 H21B 0.9800
C21 H21C 0.9800
C22 H22A 0.9800
C22 H22B 0.9800
C22 H22C 0.9800
C23 C24 1.539(2)
C23 C29 1.540(2)
C23 C28 1.557(2)
C24 C25 1.535(3)
C24 H24A 0.9900
C24 H24B 0.9900
C25 C26 1.526(3)
C25 H25A 0.9900
C25 H25B 0.9900
C26 C27 1.525(3)
C26 H26A 0.9900
C26 H26B 0.9900
C27 C28 1.535(2)
C27 H27A 0.9900
C27 H27B 0.9900
C28 H28A 0.9900
C28 H28B 0.9900
C29 C30 1.518(3)
C29 H29A 0.9900
C29 H29B 0.9900
C30 C33 1.515(3)
C31 C32 1.494(3)
C31 H31A 0.9900
C31 H31B 0.9900
C32 H32A 0.9900
C32 H32B 0.9900
C33 C34 1.548(3)
C33 H33A 0.9900
C33 H33B 0.9900
C34 C35 1.549(2)
C34 C39 1.558(3)
C35 C36 1.535(3)
C35 H35A 0.9900
C35 H35B 0.9900
C36 C37 1.526(3)
C36 H36A 0.9900
C36 H36B 0.9900
C37 C38 1.530(3)
C37 H37A 0.9900
C37 H37B 0.9900
C38 C39 1.535(3)
C38 H38A 0.9900
C38 H38B 0.9900
C39 H39A 0.9900
C39 H39B 0.9900

loop_
_geom_torsion_atom_site_label_1
_geom_torsion_atom_site_label_2
_geom_torsion_atom_site_label_3
_geom_torsion_atom_site_label_4
_geom_torsion
C23 P1 C1 C2 64.95(17)
C34 P1 C1 C2 -47.14(17)
C23 P1 C1 C7 -120.17(13)
C34 P1 C1 C7 127.74(13)
C3 O1 C2 C4 3.9(3)
C3 O1 C2 C1 -175.87(16)
C7 C1 C2 O1 173.58(15)
P1 C1 C2 O1 -11.6(2)
C7 C1 C2 C4 -6.2(3)
P1 C1 C2 C4 168.67(14)
O1 C2 C4 C5 -178.41(17)
C1 C2 C4 C5 1.3(3)
C2 C4 C5 C6 3.2(3)
C4 C5 C6 C7 -2.6(3)
C5 C6 C7 C1 -2.5(3)
C5 C6 C7 C8 175.61(16)
C2 C1 C7 C6 6.7(2)
P1 C1 C7 C6 -168.72(13)
C2 C1 C7 C8 -171.26(16)
P1 C1 C7 C8 13.3(2)
C6 C7 C8 C19 88.8(2)
C1 C7 C8 C19 -93.1(2)
C6 C7 C8 C9 -82.5(2)
C1 C7 C8 C9 95.5(2)
C19 C8 C9 C13 2.0(2)
C7 C8 C9 C13 173.46(15)
C19 C8 C9 C10 -173.55(16)
C7 C8 C9 C10 -2.1(2)
C13 C9 C10 C11 44.0(2)
C8 C9 C10 C11 -140.37(17)
C13 C9 C10 C12 -78.9(2)
C8 C9 C10 C12 96.7(2)
C8 C9 C13 C14 -0.9(3)
C10 C9 C13 C14 174.83(17)
C9 C13 C14 C18 -0.3(3)
C9 C13 C14 C15 -178.64(18)
C13 C14 C15 C17 -6.9(3)
C18 C14 C15 C17 174.77(18)
C13 C14 C15 C16 117.1(2)
C18 C14 C15 C16 -61.3(3)
C13 C14 C18 C19 0.4(3)
C15 C14 C18 C19 178.79(18)
C14 C18 C19 C8 0.7(3)
C14 C18 C19 C20 -175.49(17)
C9 C8 C19 C18 -1.9(2)
C7 C8 C19 C18 -173.24(16)
C9 C8 C19 C20 174.24(16)
C7 C8 C19 C20 2.9(2)
C18 C19 C20 C21 -50.3(2)
C8 C19 C20 C21 133.50(18)
C18 C19 C20 C22 74.8(2)
C8 C19 C20 C22 -101.4(2)
C1 P1 C23 C24 34.41(14)
C34 P1 C23 C24 149.04(12)
C1 P1 C23 C29 -87.27(14)
C34 P1 C23 C29 27.36(14)
C1 P1 C23 C28 148.17(11)
C34 P1 C23 C28 -97.20(12)
C29 C23 C24 C25 -65.58(19)
C28 C23 C24 C25 56.50(19)
P1 C23 C24 C25 168.39(13)
C23 C24 C25 C26 -56.8(2)
C24 C25 C26 C27 53.6(2)
C25 C26 C27 C28 -53.3(2)
C26 C27 C28 C23 55.7(2)
C24 C23 C28 C27 -56.03(19)
C29 C23 C28 C27 63.57(19)
P1 C23 C28 C27 -169.86(12)
C24 C23 C29 C30 -168.18(15)
C28 C23 C29 C30 73.06(19)
P1 C23 C29 C30 -47.2(2)
C32 O3 C30 O2 28.92(19)
C32 O3 C30 C33 144.56(16)
C32 O3 C30 C29 -87.09(18)
C31 O2 C30 O3 -12.6(2)
C31 O2 C30 C33 -130.78(19)
C31 O2 C30 C29 107.4(2)
C23 C29 C30 O3 -66.0(2)
C23 C29 C30 O2 178.81(14)
C23 C29 C30 C33 61.0(2)
C30 O2 C31 C32 -7.5(3)
C30 O3 C32 C31 -32.9(2)
O2 C31 C32 O3 24.7(3)
O3 C30 C33 C34 70.1(2)
O2 C30 C33 C34 -175.38(15)
C29 C30 C33 C34 -57.8(2)
C30 C33 C34 C35 164.79(15)
C30 C33 C34 C39 -76.76(19)
C30 C33 C34 P1 41.5(2)
C33 C34 C35 C36 66.0(2)
C39 C34 C35 C36 -54.3(2)
P1 C34 C35 C36 -166.26(15)
C34 C35 C36 C37 58.6(2)
C35 C36 C37 C38 -57.4(2)
C36 C37 C38 C39 55.4(3)
C37 C38 C39 C34 -55.1(2)
C33 C34 C39 C38 -65.94(19)
C35 C34 C39 C38 53.14(19)
P1 C34 C39 C38 168.43(13)
